data_7126660
loop_
_publ_author_name
'Mandal, Debdeep'
'Stein, Felix'
'Chandra, Shubhadeep'
'Neuman, Nicol\'as I'
'Sarkar, Pallavi'
'Das, Shubhajit'
'Kundu, Abhinanda'
'Sarkar, Arighna'
'Rawat, Hemant'
'Pati, Swapan K.'
'Chandrasekhar, Vadapalli'
'Sarkar, Biprajit'
'Jana, Anukul'

_publ_section_title
;
 Trisubstituted geminal diazaalkene derived transient 1,2-carbodications.
;
_journal_issue 59
_journal_name_full 'Chemical communications (Cambridge, England)'
_journal_page_first 8233
_journal_page_last 8236
_journal_paper_doi 10.1039/d0cc02807j
_journal_volume 56
_journal_year 2020
_chemical_absolute_configuration unk
_chemical_formula_moiety 'C28 H46 N3, C F3 O3 S'
_chemical_formula_sum 'C29 H46 F3 N3 O3 S'
_chemical_formula_weight 573.75
_space_group_crystal_system orthorhombic
_space_group_IT_number 19
_space_group_name_Hall 'P 2ac 2ab'
_space_group_name_H-M_alt 'P 21 21 21'
_atom_sites_solution_hydrogens geom
_atom_sites_solution_primary dual
_audit_creation_date 2019-09-09
_audit_creation_method
;
Olex2 1.2
(compiled 2018.05.29 svn.r3508 for OlexSys, GUI svn.r5506)
;
_audit_update_record
;
2019-09-09 deposited with the CCDC.	2020-06-08 downloaded from the CCDC.
;
_cell_angle_alpha 90
_cell_angle_beta 90
_cell_angle_gamma 90
_cell_formula_units_Z 4
_cell_length_a 7.4452(4)
_cell_length_b 18.8437(9)
_cell_length_c 21.3251(10)
_cell_measurement_reflns_used 13885
_cell_measurement_temperature 185.84(10)
_cell_measurement_theta_max 28.9440
_cell_measurement_theta_min 3.0760
_cell_volume 2991.8(3)
_computing_cell_refinement 'CrysAlisPro 1.171.39.29d (Rigaku OD, 2017)'
_computing_data_collection 'CrysAlisPro 1.171.39.29d (Rigaku OD, 2017)'
_computing_data_reduction 'CrysAlisPro 1.171.39.29d (Rigaku OD, 2017)'
_computing_molecular_graphics 'Olex2 (Dolomanov et al., 2009)'
_computing_publication_material 'Olex2 (Dolomanov et al., 2009)'
_computing_structure_refinement 'ShelXL (Sheldrick, 2015)'
_computing_structure_solution 'ShelXT (Sheldrick, 2015)'
_diffrn_ambient_environment N~2~
_diffrn_ambient_temperature 185.84(10)
_diffrn_detector 'CCD plate'
_diffrn_measured_fraction_theta_full 0.998
_diffrn_measured_fraction_theta_max 0.920
_diffrn_measurement_details
;
List of Runs (angles in degrees, time in seconds):

  # Type    Start    End  Width  t~exp~   \w     \q     \k     \f   Frames
#--------------------------------------------------------------------------
  1  \w     50.00  95.00   0.50   14.56    --    7.10  77.00-150.00   90
  2  \w     54.00  86.00   0.50   14.56    --    7.10  77.00-120.00   64
  3  \w    -21.00  43.00   0.50   14.56    --    7.10  38.00   0.00  128
  4  \w     55.00  89.00   0.50   14.56    --    7.10  38.00   0.00   68
  5  \w    -75.00 -33.00   0.50   14.56    --    7.10 -19.00 120.00   84
  6  \w    -20.00   6.00   0.50   14.56    --    7.10 -19.00 120.00   52
  7  \w     60.00  86.00   0.50   14.56    --    7.10 -19.00 120.00   52
  8  \w    -34.00  22.00   0.50   14.56    --   -7.50 -82.00 150.00  112
;
_diffrn_measurement_device 'four-circle diffractometer'
_diffrn_measurement_device_type 'XtaLAB AFC12 (RINC): Kappa single'
_diffrn_measurement_method '\w scans'
_diffrn_orient_matrix_type 'CrysAlisPro convention (1999,Acta A55,543-557)'
_diffrn_orient_matrix_UB_11 -0.0586157000
_diffrn_orient_matrix_UB_12 -0.0226931000
_diffrn_orient_matrix_UB_13 0.0169300000
_diffrn_orient_matrix_UB_21 0.0298597000
_diffrn_orient_matrix_UB_22 -0.0292764000
_diffrn_orient_matrix_UB_23 -0.0181322000
_diffrn_orient_matrix_UB_31 0.0688251000
_diffrn_orient_matrix_UB_32 -0.0066429000
_diffrn_orient_matrix_UB_33 0.0222007000
_diffrn_radiation_monochromator graphite
_diffrn_radiation_probe x-ray
_diffrn_radiation_type MoK\a
_diffrn_radiation_wavelength 0.71073
_diffrn_reflns_av_R_equivalents 0.0401
_diffrn_reflns_av_unetI/netI 0.0345
_diffrn_reflns_Laue_measured_fraction_full 0.998
_diffrn_reflns_Laue_measured_fraction_max 0.920
_diffrn_reflns_limit_h_max 10
_diffrn_reflns_limit_h_min -9
_diffrn_reflns_limit_k_max 25
_diffrn_reflns_limit_k_min -25
_diffrn_reflns_limit_l_max 21
_diffrn_reflns_limit_l_min -28
_diffrn_reflns_number 27094
_diffrn_reflns_point_group_measured_fraction_full 0.999
_diffrn_reflns_point_group_measured_fraction_max 0.920
_diffrn_reflns_theta_full 25.242
_diffrn_reflns_theta_max 28.925
_diffrn_reflns_theta_min 2.885
_diffrn_source 'fine-focus sealed X-ray tube'
_diffrn_source_type 'Enhance (Mo) X-ray Source'
_exptl_absorpt_coefficient_mu 0.161
_exptl_absorpt_correction_T_max 1.00000
_exptl_absorpt_correction_T_min 0.54734
_exptl_absorpt_correction_type multi-scan
_exptl_absorpt_process_details
;
CrysAlisPro 1.171.39.29d (Rigaku Oxford Diffraction, 2017)
Empirical absorption correction using spherical harmonics,
 implemented in SCALE3 ABSPACK scaling algorithm.
;
_exptl_crystal_colour 'light yellow'
_exptl_crystal_colour_modifier light
_exptl_crystal_colour_primary yellow
_exptl_crystal_density_diffrn 1.274
_exptl_crystal_description block
_exptl_crystal_F_000 1232
_exptl_crystal_size_max 0.13
_exptl_crystal_size_mid 0.12
_exptl_crystal_size_min 0.11
_refine_diff_density_max 0.300
_refine_diff_density_min -0.510
_refine_diff_density_rms 0.043
_refine_ls_abs_structure_details
;
 Refined as an inversion twin.
;
_refine_ls_abs_structure_Flack 0.38(8)
_refine_ls_extinction_method none
_refine_ls_goodness_of_fit_ref 1.047
_refine_ls_hydrogen_treatment constr
_refine_ls_matrix_type full
_refine_ls_number_parameters 365
_refine_ls_number_reflns 6944
_refine_ls_number_restraints 0
_refine_ls_restrained_S_all 1.047
_refine_ls_R_factor_all 0.0419
_refine_ls_R_factor_gt 0.0377
_refine_ls_shift/su_max 0.000
_refine_ls_shift/su_mean 0.000
_refine_ls_structure_factor_coef Fsqd
_refine_ls_weighting_details 'w=1/[\s^2^(Fo^2^)+(0.0486P)^2^+0.6720P] where P=(Fo^2^+2Fc^2^)/3'
_refine_ls_weighting_scheme calc
_refine_ls_wR_factor_gt 0.0925
_refine_ls_wR_factor_ref 0.0945
_reflns_Friedel_coverage 0.778
_reflns_Friedel_fraction_full 1.000
_reflns_Friedel_fraction_max 0.920
_reflns_number_gt 6356
_reflns_number_total 6944
_reflns_threshold_expression 'I > 2\s(I)'
_cod_data_source_file d0cc02807j2.cif
_cod_data_source_block aj0687
_cod_depositor_comments 'Adding full bibliography for 7126655--7126664.cif.'
_cod_database_code 7126660
_shelx_shelxl_version_number 2017/1
_chemical_oxdiff_formula 'C H N S O F '
_shelx_space_group_comment
;
The symmetry employed for this shelxl refinement is uniquely defined
by the following loop, which should always be used as a source of
symmetry information in preference to the above space-group names.
They are only intended as comments.
;
_shelx_estimated_absorpt_t_max 0.982
_shelx_estimated_absorpt_t_min 0.979
_reflns_odcompleteness_completeness 99.72
_reflns_odcompleteness_iscentric 1
_reflns_odcompleteness_theta 26.32
_olex2_refinement_description
;
1. Twinned data refinement
 Scales: 0.62(8)
 0.38(8)
2. Fixed Uiso
 At 1.2 times of:
  All C(H) groups, All C(H,H) groups
 At 1.5 times of:
  All C(H,H,H) groups
3.a Ternary CH refined with riding coordinates:
 C9(H9), C19(H19), C22(H22)
3.b Secondary CH2 refined with riding coordinates:
 C8(H8a,H8b), C11(H11a,H11b)
3.c Aromatic/amide H refined with riding coordinates:
 C15(H15), C16(H16), C17(H17)
3.d Idealised Me refined as rotating group:
 C4(H4a,H4b,H4c), C5(H5a,H5b,H5c), C6(H6a,H6b,H6c), C7(H7a,H7b,H7c), C20(H20a,
 H20b,H20c), C21(H21a,H21b,H21c), C23(H23a,H23b,H23c), C24(H24a,H24b,H24c),
 C25(H25a,H25b,H25c), C26(H26a,H26b,H26c), C27(H27a,H27b,H27c), C28(H28a,H28b,
 H28c)
;
_olex2_submission_special_instructions 'No special instructions were received'
_oxdiff_exptl_absorpt_empirical_details
;
Empirical correction (ABSPACK) includes:
- Absorption correction using spherical harmonics
- Frame scaling
;
_oxdiff_exptl_absorpt_empirical_full_max 1.442
_oxdiff_exptl_absorpt_empirical_full_min 0.524

loop_
_space_group_symop_operation_xyz
'x, y, z'
'-x+1/2, -y, z+1/2'
'x+1/2, -y+1/2, -z'
'-x, y+1/2, -z+1/2'

loop_
_atom_site_label
_atom_site_type_symbol
_atom_site_fract_x
_atom_site_fract_y
_atom_site_fract_z
_atom_site_U_iso_or_equiv
_atom_site_adp_type
_atom_site_occupancy
_atom_site_site_symmetry_order
_atom_site_calc_flag
_atom_site_refinement_flags_posn
_atom_site_refinement_flags_adp
_atom_site_refinement_flags_occupancy
_atom_site_disorder_assembly
_atom_site_disorder_group
N1 N 0.0066(2) -0.37883(9) -0.28124(8) 0.0171(4) Uani 1 1 d . . . . .
N2 N -0.0274(2) -0.49145(9) -0.26883(8) 0.0179(3) Uani 1 1 d . . . . .
N3 N -0.3704(2) -0.46425(9) -0.44812(7) 0.0133(3) Uani 1 1 d . . . . .
C1 C -0.0482(3) -0.43836(11) -0.30983(9) 0.0168(4) Uani 1 1 d . . . . .
C2 C 0.0607(3) -0.39449(12) -0.22026(9) 0.0193(4) Uani 1 1 d . . . . .
C3 C 0.0396(3) -0.46517(12) -0.21263(9) 0.0196(4) Uani 1 1 d . . . . .
C4 C -0.0644(4) -0.56689(12) -0.27962(12) 0.0292(5) Uani 1 1 d . . . . .
H4A H 0.039865 -0.595108 -0.266816 0.044 Uiso 1 1 calc GR . . . .
H4B H -0.088500 -0.574754 -0.324260 0.044 Uiso 1 1 calc GR . . . .
H4C H -0.169465 -0.581229 -0.254978 0.044 Uiso 1 1 calc GR . . . .
C5 C 0.0747(3) -0.51181(14) -0.15758(11) 0.0296(5) Uani 1 1 d . . . . .
H5A H -0.039006 -0.531551 -0.142354 0.044 Uiso 1 1 calc GR . . . .
H5B H 0.131297 -0.484006 -0.124150 0.044 Uiso 1 1 calc GR . . . .
H5C H 0.154916 -0.550568 -0.170022 0.044 Uiso 1 1 calc GR . . . .
C6 C 0.1305(4) -0.33978(14) -0.17629(11) 0.0299(5) Uani 1 1 d . . . . .
H6A H 0.230366 -0.314320 -0.196046 0.045 Uiso 1 1 calc GR . . . .
H6B H 0.172734 -0.362793 -0.137803 0.045 Uiso 1 1 calc GR . . . .
H6C H 0.034419 -0.306184 -0.166046 0.045 Uiso 1 1 calc GR . . . .
C7 C 0.0211(3) -0.30701(12) -0.30782(11) 0.0249(5) Uani 1 1 d . . . . .
H7A H -0.001114 -0.308905 -0.353078 0.037 Uiso 1 1 calc GR . . . .
H7B H 0.142009 -0.288342 -0.300118 0.037 Uiso 1 1 calc GR . . . .
H7C H -0.067757 -0.275930 -0.287952 0.037 Uiso 1 1 calc GR . . . .
C8 C -0.1175(3) -0.44399(11) -0.37572(9) 0.0177(4) Uani 1 1 d . . . . .
H8A H -0.040650 -0.477839 -0.398964 0.021 Uiso 1 1 calc R . . . .
H8B H -0.104759 -0.397066 -0.396126 0.021 Uiso 1 1 calc R . . . .
C9 C -0.3130(3) -0.46793(11) -0.38209(9) 0.0154(4) Uani 1 1 d . . . . .
H9 H -0.323311 -0.518126 -0.367313 0.019 Uiso 1 1 calc R . . . .
C10 C -0.4583(3) -0.42255(10) -0.34875(9) 0.0163(4) Uani 1 1 d . . . . .
C11 C -0.6253(3) -0.45001(12) -0.38314(10) 0.0216(4) Uani 1 1 d . . . . .
H11A H -0.720599 -0.413381 -0.382892 0.026 Uiso 1 1 calc R . . . .
H11B H -0.672007 -0.492989 -0.362014 0.026 Uiso 1 1 calc R . . . .
C12 C -0.5707(3) -0.46781(11) -0.45163(9) 0.0172(4) Uani 1 1 d . . . . .
C13 C -0.2600(3) -0.48544(10) -0.50044(9) 0.0136(4) Uani 1 1 d . . . . .
C14 C -0.1993(3) -0.43217(11) -0.54239(9) 0.0154(4) Uani 1 1 d . . . . .
C15 C -0.0975(3) -0.45104(11) -0.59495(9) 0.0195(4) Uani 1 1 d . . . . .
H15 H -0.057030 -0.415103 -0.622811 0.023 Uiso 1 1 calc R . . . .
C16 C -0.0548(3) -0.52112(12) -0.60702(10) 0.0215(4) Uani 1 1 d . . . . .
H16 H 0.011532 -0.533461 -0.643479 0.026 Uiso 1 1 calc R . . . .
C17 C -0.1096(3) -0.57298(11) -0.56545(10) 0.0209(4) Uani 1 1 d . . . . .
H17 H -0.077792 -0.620938 -0.573510 0.025 Uiso 1 1 calc R . . . .
C18 C -0.2105(3) -0.55728(11) -0.51188(9) 0.0161(4) Uani 1 1 d . . . . .
C19 C -0.2557(3) -0.61889(11) -0.46824(10) 0.0201(4) Uani 1 1 d . . . . .
H19 H -0.335167 -0.600882 -0.433956 0.024 Uiso 1 1 calc R . . . .
C20 C -0.3537(4) -0.67924(12) -0.50256(11) 0.0295(5) Uani 1 1 d . . . . .
H20A H -0.461807 -0.660469 -0.522870 0.044 Uiso 1 1 calc GR . . . .
H20B H -0.387820 -0.716031 -0.472334 0.044 Uiso 1 1 calc GR . . . .
H20C H -0.274053 -0.699720 -0.534352 0.044 Uiso 1 1 calc GR . . . .
C21 C -0.0831(3) -0.64878(12) -0.43862(11) 0.0275(5) Uani 1 1 d . . . . .
H21A H -0.010476 -0.671879 -0.471062 0.041 Uiso 1 1 calc GR . . . .
H21B H -0.114665 -0.683505 -0.406231 0.041 Uiso 1 1 calc GR . . . .
H21C H -0.014175 -0.609991 -0.419686 0.041 Uiso 1 1 calc GR . . . .
C22 C -0.2340(3) -0.35325(11) -0.53195(10) 0.0185(4) Uani 1 1 d . . . . .
H22 H -0.318316 -0.348309 -0.495704 0.022 Uiso 1 1 calc R . . . .
C23 C -0.3206(4) -0.31723(12) -0.58923(11) 0.0283(5) Uani 1 1 d . . . . .
H23A H -0.241035 -0.322155 -0.625588 0.042 Uiso 1 1 calc GR . . . .
H23B H -0.339520 -0.266775 -0.580260 0.042 Uiso 1 1 calc GR . . . .
H23C H -0.436232 -0.339816 -0.598314 0.042 Uiso 1 1 calc GR . . . .
C24 C -0.0604(3) -0.31385(11) -0.51569(11) 0.0264(5) Uani 1 1 d . . . . .
H24A H -0.004801 -0.335834 -0.478838 0.040 Uiso 1 1 calc GR . . . .
H24B H -0.087845 -0.264050 -0.506544 0.040 Uiso 1 1 calc GR . . . .
H24C H 0.022664 -0.316438 -0.551267 0.040 Uiso 1 1 calc GR . . . .
C25 C -0.6458(3) -0.54032(12) -0.47051(11) 0.0239(5) Uani 1 1 d . . . . .
H25A H -0.595610 -0.554299 -0.511159 0.036 Uiso 1 1 calc GR . . . .
H25B H -0.776905 -0.537480 -0.473683 0.036 Uiso 1 1 calc GR . . . .
H25C H -0.612948 -0.575628 -0.438773 0.036 Uiso 1 1 calc GR . . . .
C26 C -0.6428(3) -0.41342(12) -0.49853(10) 0.0236(5) Uani 1 1 d . . . . .
H26A H -0.615203 -0.365428 -0.483653 0.035 Uiso 1 1 calc GR . . . .
H26B H -0.773142 -0.418931 -0.502520 0.035 Uiso 1 1 calc GR . . . .
H26C H -0.586114 -0.421031 -0.539460 0.035 Uiso 1 1 calc GR . . . .
C27 C -0.4330(3) -0.34293(11) -0.35837(10) 0.0234(5) Uani 1 1 d . . . . .
H27A H -0.414538 -0.333118 -0.403036 0.035 Uiso 1 1 calc GR . . . .
H27B H -0.327980 -0.326838 -0.334570 0.035 Uiso 1 1 calc GR . . . .
H27C H -0.540084 -0.317692 -0.343667 0.035 Uiso 1 1 calc GR . . . .
C28 C -0.4699(3) -0.43822(12) -0.27807(9) 0.0222(4) Uani 1 1 d . . . . .
H28A H -0.576431 -0.415021 -0.260542 0.033 Uiso 1 1 calc GR . . . .
H28B H -0.362079 -0.420047 -0.257152 0.033 Uiso 1 1 calc GR . . . .
H28C H -0.478435 -0.489583 -0.271503 0.033 Uiso 1 1 calc GR . . . .
S1 S -0.45436(9) -0.17293(3) -0.23521(3) 0.03123(15) Uani 1 1 d . . . . .
F1 F -0.2244(3) -0.20926(10) -0.14801(9) 0.0555(5) Uani 1 1 d . . . . .
F2 F -0.4912(3) -0.24746(13) -0.13190(8) 0.0622(6) Uani 1 1 d . . . . .
F3 F -0.3273(3) -0.29661(8) -0.20059(8) 0.0460(4) Uani 1 1 d . . . . .
O1 O -0.4840(4) -0.11046(12) -0.19833(14) 0.0758(9) Uani 1 1 d . . . . .
O2 O -0.3092(3) -0.16977(14) -0.27906(11) 0.0609(7) Uani 1 1 d . . . . .
O3 O -0.6134(3) -0.20713(11) -0.25813(9) 0.0411(5) Uani 1 1 d . . . . .
C29 C -0.3705(3) -0.23386(13) -0.17636(11) 0.0289(5) Uani 1 1 d . . . . .

loop_
_atom_site_aniso_label
_atom_site_aniso_U_11
_atom_site_aniso_U_22
_atom_site_aniso_U_33
_atom_site_aniso_U_23
_atom_site_aniso_U_13
_atom_site_aniso_U_12
N1 0.0148(9) 0.0211(8) 0.0154(8) 0.0003(6) 0.0023(7) -0.0023(7)
N2 0.0148(8) 0.0207(8) 0.0183(8) -0.0004(7) -0.0016(7) -0.0002(7)
N3 0.0114(8) 0.0181(8) 0.0103(7) -0.0008(6) 0.0002(6) 0.0011(7)
C1 0.0118(9) 0.0217(9) 0.0167(9) -0.0008(7) 0.0010(8) 0.0006(8)
C2 0.0144(10) 0.0291(11) 0.0145(9) -0.0030(8) 0.0005(8) -0.0020(9)
C3 0.0129(9) 0.0316(11) 0.0142(9) 0.0014(8) 0.0000(8) -0.0008(9)
C4 0.0308(13) 0.0202(10) 0.0365(12) 0.0010(9) -0.0111(10) 0.0001(10)
C5 0.0251(12) 0.0424(14) 0.0213(11) 0.0111(10) -0.0029(9) 0.0001(11)
C6 0.0273(12) 0.0365(13) 0.0258(12) -0.0114(10) -0.0050(10) -0.0031(11)
C7 0.0270(12) 0.0212(10) 0.0264(11) 0.0038(8) 0.0000(10) -0.0066(9)
C8 0.0179(10) 0.0216(10) 0.0136(9) -0.0014(8) 0.0000(8) -0.0001(8)
C9 0.0156(10) 0.0177(9) 0.0130(9) -0.0029(7) 0.0005(7) 0.0002(8)
C10 0.0138(9) 0.0198(9) 0.0152(9) -0.0036(7) 0.0024(8) 0.0001(8)
C11 0.0142(10) 0.0316(12) 0.0192(10) -0.0044(9) 0.0035(8) 0.0000(9)
C12 0.0121(10) 0.0237(10) 0.0158(10) -0.0021(7) 0.0004(8) -0.0001(8)
C13 0.0125(9) 0.0155(9) 0.0127(9) -0.0010(7) -0.0007(7) 0.0006(8)
C14 0.0147(10) 0.0168(9) 0.0147(9) 0.0003(7) -0.0021(7) 0.0017(8)
C15 0.0205(11) 0.0233(10) 0.0146(9) 0.0027(7) 0.0024(8) -0.0002(9)
C16 0.0192(10) 0.0287(11) 0.0166(9) -0.0048(8) 0.0059(9) 0.0031(9)
C17 0.0223(11) 0.0178(9) 0.0225(10) -0.0052(8) 0.0010(9) 0.0030(8)
C18 0.0166(10) 0.0155(9) 0.0164(9) -0.0014(8) -0.0025(8) -0.0007(8)
C19 0.0263(11) 0.0140(9) 0.0200(9) -0.0016(8) 0.0012(9) 0.0001(9)
C20 0.0396(14) 0.0207(10) 0.0280(11) -0.0055(9) 0.0037(10) -0.0084(11)
C21 0.0337(13) 0.0206(10) 0.0282(11) 0.0042(9) -0.0013(10) 0.0061(10)
C22 0.0229(11) 0.0150(9) 0.0177(9) 0.0030(7) 0.0014(8) 0.0038(8)
C23 0.0361(14) 0.0252(11) 0.0237(11) 0.0076(9) -0.0001(10) 0.0087(10)
C24 0.0317(13) 0.0174(10) 0.0300(11) 0.0040(8) -0.0003(10) -0.0019(10)
C25 0.0161(11) 0.0291(11) 0.0265(11) -0.0059(9) -0.0024(9) -0.0050(9)
C26 0.0158(11) 0.0314(11) 0.0237(11) 0.0006(9) -0.0046(9) 0.0053(9)
C27 0.0269(12) 0.0218(10) 0.0215(10) -0.0042(8) 0.0018(9) 0.0026(9)
C28 0.0223(11) 0.0291(11) 0.0152(9) -0.0038(8) 0.0033(8) -0.0010(9)
S1 0.0326(3) 0.0218(3) 0.0394(3) -0.0019(2) -0.0138(3) 0.0025(3)
F1 0.0482(11) 0.0504(10) 0.0680(12) -0.0041(9) -0.0388(10) -0.0009(8)
F2 0.0582(12) 0.0989(16) 0.0295(8) 0.0064(9) 0.0089(9) 0.0043(11)
F3 0.0633(11) 0.0272(7) 0.0475(9) -0.0048(7) -0.0086(9) 0.0119(8)
O1 0.097(2) 0.0338(12) 0.0968(19) -0.0274(12) -0.0504(17) 0.0309(13)
O2 0.0497(13) 0.0732(16) 0.0599(14) 0.0310(13) -0.0044(11) -0.0191(12)
O3 0.0287(10) 0.0547(12) 0.0399(10) -0.0055(9) -0.0128(8) 0.0001(9)
C29 0.0289(12) 0.0326(12) 0.0251(11) -0.0069(9) -0.0061(10) 0.0029(11)

loop_
_atom_type_symbol
_atom_type_description
_atom_type_scat_dispersion_real
_atom_type_scat_dispersion_imag
_atom_type_scat_source
C C 0.0033 0.0016 'International Tables Vol C Tables 4.2.6.8 and 6.1.1.4'
H H 0.0000 0.0000 'International Tables Vol C Tables 4.2.6.8 and 6.1.1.4'
F F 0.0171 0.0103 'International Tables Vol C Tables 4.2.6.8 and 6.1.1.4'
N N 0.0061 0.0033 'International Tables Vol C Tables 4.2.6.8 and 6.1.1.4'
O O 0.0106 0.0060 'International Tables Vol C Tables 4.2.6.8 and 6.1.1.4'
S S 0.1246 0.1234 'International Tables Vol C Tables 4.2.6.8 and 6.1.1.4'

loop_
_geom_angle_atom_site_label_1
_geom_angle_atom_site_label_2
_geom_angle_atom_site_label_3
_geom_angle
_geom_angle_site_symmetry_1
_geom_angle_site_symmetry_3
_geom_angle_publ_flag
C1 N1 C2 109.60(17) . . ?
C1 N1 C7 128.10(17) . . ?
C2 N1 C7 122.21(18) . . ?
C1 N2 C3 109.81(17) . . ?
C1 N2 C4 126.93(18) . . ?
C3 N2 C4 123.25(18) . . ?
C9 N3 C12 109.57(16) . . ?
C13 N3 C9 124.15(16) . . ?
C13 N3 C12 121.16(16) . . ?
N1 C1 C8 126.14(18) . . ?
N2 C1 N1 107.06(17) . . ?
N2 C1 C8 126.80(19) . . ?
N1 C2 C6 122.9(2) . . ?
C3 C2 N1 106.70(18) . . ?
C3 C2 C6 130.4(2) . . ?
N2 C3 C5 122.2(2) . . ?
C2 C3 N2 106.82(18) . . ?
C2 C3 C5 131.0(2) . . ?
N2 C4 H4A 109.5 . . ?
N2 C4 H4B 109.5 . . ?
N2 C4 H4C 109.5 . . ?
H4A C4 H4B 109.5 . . ?
H4A C4 H4C 109.5 . . ?
H4B C4 H4C 109.5 . . ?
C3 C5 H5A 109.5 . . ?
C3 C5 H5B 109.5 . . ?
C3 C5 H5C 109.5 . . ?
H5A C5 H5B 109.5 . . ?
H5A C5 H5C 109.5 . . ?
H5B C5 H5C 109.5 . . ?
C2 C6 H6A 109.5 . . ?
C2 C6 H6B 109.5 . . ?
C2 C6 H6C 109.5 . . ?
H6A C6 H6B 109.5 . . ?
H6A C6 H6C 109.5 . . ?
H6B C6 H6C 109.5 . . ?
N1 C7 H7A 109.5 . . ?
N1 C7 H7B 109.5 . . ?
N1 C7 H7C 109.5 . . ?
H7A C7 H7B 109.5 . . ?
H7A C7 H7C 109.5 . . ?
H7B C7 H7C 109.5 . . ?
C1 C8 H8A 108.4 . . ?
C1 C8 H8B 108.4 . . ?
C1 C8 C9 115.54(17) . . ?
H8A C8 H8B 107.5 . . ?
C9 C8 H8A 108.4 . . ?
C9 C8 H8B 108.4 . . ?
N3 C9 C8 110.29(16) . . ?
N3 C9 H9 108.9 . . ?
N3 C9 C10 102.13(15) . . ?
C8 C9 H9 108.9 . . ?
C8 C9 C10 117.40(16) . . ?
C10 C9 H9 108.9 . . ?
C11 C10 C9 99.21(15) . . ?
C11 C10 C28 111.02(17) . . ?
C27 C10 C9 113.20(17) . . ?
C27 C10 C11 111.59(18) . . ?
C27 C10 C28 109.10(17) . . ?
C28 C10 C9 112.46(17) . . ?
C10 C11 H11A 110.1 . . ?
C10 C11 H11B 110.1 . . ?
C10 C11 C12 108.10(17) . . ?
H11A C11 H11B 108.4 . . ?
C12 C11 H11A 110.1 . . ?
C12 C11 H11B 110.1 . . ?
N3 C12 C11 101.79(16) . . ?
N3 C12 C25 114.70(17) . . ?
N3 C12 C26 110.66(17) . . ?
C25 C12 C11 110.16(18) . . ?
C26 C12 C11 112.24(18) . . ?
C26 C12 C25 107.35(17) . . ?
C14 C13 N3 118.26(17) . . ?
C14 C13 C18 118.84(18) . . ?
C18 C13 N3 122.90(17) . . ?
C13 C14 C22 122.95(18) . . ?
C15 C14 C13 119.86(18) . . ?
C15 C14 C22 117.16(18) . . ?
C14 C15 H15 119.4 . . ?
C16 C15 C14 121.10(19) . . ?
C16 C15 H15 119.4 . . ?
C15 C16 H16 120.4 . . ?
C17 C16 C15 119.23(19) . . ?
C17 C16 H16 120.4 . . ?
C16 C17 H17 118.9 . . ?
C16 C17 C18 122.23(19) . . ?
C18 C17 H17 118.9 . . ?
C13 C18 C19 124.19(18) . . ?
C17 C18 C13 118.68(19) . . ?
C17 C18 C19 117.10(18) . . ?
C18 C19 H19 108.6 . . ?
C18 C19 C20 112.18(17) . . ?
C18 C19 C21 110.17(19) . . ?
C20 C19 H19 108.6 . . ?
C20 C19 C21 108.74(18) . . ?
C21 C19 H19 108.6 . . ?
C19 C20 H20A 109.5 . . ?
C19 C20 H20B 109.5 . . ?
C19 C20 H20C 109.5 . . ?
H20A C20 H20B 109.5 . . ?
H20A C20 H20C 109.5 . . ?
H20B C20 H20C 109.5 . . ?
C19 C21 H21A 109.5 . . ?
C19 C21 H21B 109.5 . . ?
C19 C21 H21C 109.5 . . ?
H21A C21 H21B 109.5 . . ?
H21A C21 H21C 109.5 . . ?
H21B C21 H21C 109.5 . . ?
C14 C22 H22 108.0 . . ?
C14 C22 C23 112.65(18) . . ?
C14 C22 C24 111.26(18) . . ?
C23 C22 H22 108.0 . . ?
C24 C22 H22 108.0 . . ?
C24 C22 C23 108.64(18) . . ?
C22 C23 H23A 109.5 . . ?
C22 C23 H23B 109.5 . . ?
C22 C23 H23C 109.5 . . ?
H23A C23 H23B 109.5 . . ?
H23A C23 H23C 109.5 . . ?
H23B C23 H23C 109.5 . . ?
C22 C24 H24A 109.5 . . ?
C22 C24 H24B 109.5 . . ?
C22 C24 H24C 109.5 . . ?
H24A C24 H24B 109.5 . . ?
H24A C24 H24C 109.5 . . ?
H24B C24 H24C 109.5 . . ?
C12 C25 H25A 109.5 . . ?
C12 C25 H25B 109.5 . . ?
C12 C25 H25C 109.5 . . ?
H25A C25 H25B 109.5 . . ?
H25A C25 H25C 109.5 . . ?
H25B C25 H25C 109.5 . . ?
C12 C26 H26A 109.5 . . ?
C12 C26 H26B 109.5 . . ?
C12 C26 H26C 109.5 . . ?
H26A C26 H26B 109.5 . . ?
H26A C26 H26C 109.5 . . ?
H26B C26 H26C 109.5 . . ?
C10 C27 H27A 109.5 . . ?
C10 C27 H27B 109.5 . . ?
C10 C27 H27C 109.5 . . ?
H27A C27 H27B 109.5 . . ?
H27A C27 H27C 109.5 . . ?
H27B C27 H27C 109.5 . . ?
C10 C28 H28A 109.5 . . ?
C10 C28 H28B 109.5 . . ?
C10 C28 H28C 109.5 . . ?
H28A C28 H28B 109.5 . . ?
H28A C28 H28C 109.5 . . ?
H28B C28 H28C 109.5 . . ?
O1 S1 O3 115.41(15) . . ?
O1 S1 C29 101.16(13) . . ?
O2 S1 O1 116.18(18) . . ?
O2 S1 O3 114.82(13) . . ?
O2 S1 C29 102.63(13) . . ?
O3 S1 C29 103.64(12) . . ?
F1 C29 S1 112.11(19) . . ?
F1 C29 F2 107.2(2) . . ?
F1 C29 F3 106.8(2) . . ?
F2 C29 S1 112.49(18) . . ?
F3 C29 S1 112.18(16) . . ?
F3 C29 F2 105.6(2) . . ?

loop_
_geom_bond_atom_site_label_1
_geom_bond_atom_site_label_2
_geom_bond_distance
_geom_bond_site_symmetry_2
_geom_bond_publ_flag
N1 C1 1.340(3) . ?
N1 C2 1.393(3) . ?
N1 C7 1.471(3) . ?
N2 C1 1.338(3) . ?
N2 C3 1.389(3) . ?
N2 C4 1.466(3) . ?
N3 C9 1.473(2) . ?
N3 C12 1.495(3) . ?
N3 C13 1.442(2) . ?
C1 C8 1.501(3) . ?
C2 C3 1.351(3) . ?
C2 C6 1.487(3) . ?
C3 C5 1.490(3) . ?
C4 H4A 0.9800 . ?
C4 H4B 0.9800 . ?
C4 H4C 0.9800 . ?
C5 H5A 0.9800 . ?
C5 H5B 0.9800 . ?
C5 H5C 0.9800 . ?
C6 H6A 0.9800 . ?
C6 H6B 0.9800 . ?
C6 H6C 0.9800 . ?
C7 H7A 0.9800 . ?
C7 H7B 0.9800 . ?
C7 H7C 0.9800 . ?
C8 H8A 0.9900 . ?
C8 H8B 0.9900 . ?
C8 C9 1.530(3) . ?
C9 H9 1.0000 . ?
C9 C10 1.551(3) . ?
C10 C11 1.533(3) . ?
C10 C27 1.526(3) . ?
C10 C28 1.538(3) . ?
C11 H11A 0.9900 . ?
C11 H11B 0.9900 . ?
C11 C12 1.553(3) . ?
C12 C25 1.530(3) . ?
C12 C26 1.529(3) . ?
C13 C14 1.418(3) . ?
C13 C18 1.424(3) . ?
C14 C15 1.399(3) . ?
C14 C22 1.526(3) . ?
C15 H15 0.9500 . ?
C15 C16 1.382(3) . ?
C16 H16 0.9500 . ?
C16 C17 1.381(3) . ?
C17 H17 0.9500 . ?
C17 C18 1.399(3) . ?
C18 C19 1.526(3) . ?
C19 H19 1.0000 . ?
C19 C20 1.537(3) . ?
C19 C21 1.539(3) . ?
C20 H20A 0.9800 . ?
C20 H20B 0.9800 . ?
C20 H20C 0.9800 . ?
C21 H21A 0.9800 . ?
C21 H21B 0.9800 . ?
C21 H21C 0.9800 . ?
C22 H22 1.0000 . ?
C22 C23 1.539(3) . ?
C22 C24 1.531(3) . ?
C23 H23A 0.9800 . ?
C23 H23B 0.9800 . ?
C23 H23C 0.9800 . ?
C24 H24A 0.9800 . ?
C24 H24B 0.9800 . ?
C24 H24C 0.9800 . ?
C25 H25A 0.9800 . ?
C25 H25B 0.9800 . ?
C25 H25C 0.9800 . ?
C26 H26A 0.9800 . ?
C26 H26B 0.9800 . ?
C26 H26C 0.9800 . ?
C27 H27A 0.9800 . ?
C27 H27B 0.9800 . ?
C27 H27C 0.9800 . ?
C28 H28A 0.9800 . ?
C28 H28B 0.9800 . ?
C28 H28C 0.9800 . ?
S1 O1 1.433(2) . ?
S1 O2 1.430(3) . ?
S1 O3 1.434(2) . ?
S1 C29 1.812(3) . ?
F1 C29 1.328(3) . ?
F2 C29 1.331(3) . ?
F3 C29 1.330(3) . ?

loop_
_geom_torsion_atom_site_label_1
_geom_torsion_atom_site_label_2
_geom_torsion_atom_site_label_3
_geom_torsion_atom_site_label_4
_geom_torsion
_geom_torsion_site_symmetry_1
_geom_torsion_site_symmetry_2
_geom_torsion_site_symmetry_3
_geom_torsion_site_symmetry_4
_geom_torsion_publ_flag
N1 C1 C8 C9 -116.3(2) . . . . ?
N1 C2 C3 N2 -0.1(2) . . . . ?
N1 C2 C3 C5 -179.8(2) . . . . ?
N2 C1 C8 C9 64.5(3) . . . . ?
N3 C9 C10 C11 42.63(18) . . . . ?
N3 C9 C10 C27 -75.7(2) . . . . ?
N3 C9 C10 C28 160.04(17) . . . . ?
N3 C13 C14 C15 -177.65(18) . . . . ?
N3 C13 C14 C22 4.6(3) . . . . ?
N3 C13 C18 C17 177.17(19) . . . . ?
N3 C13 C18 C19 -4.7(3) . . . . ?
C1 N1 C2 C3 0.7(2) . . . . ?
C1 N1 C2 C6 179.4(2) . . . . ?
C1 N2 C3 C2 -0.4(2) . . . . ?
C1 N2 C3 C5 179.3(2) . . . . ?
C1 C8 C9 N3 174.17(17) . . . . ?
C1 C8 C9 C10 57.8(2) . . . . ?
C2 N1 C1 N2 -1.0(2) . . . . ?
C2 N1 C1 C8 179.7(2) . . . . ?
C3 N2 C1 N1 0.9(2) . . . . ?
C3 N2 C1 C8 -179.8(2) . . . . ?
C4 N2 C1 N1 -178.1(2) . . . . ?
C4 N2 C1 C8 1.3(4) . . . . ?
C4 N2 C3 C2 178.5(2) . . . . ?
C4 N2 C3 C5 -1.8(3) . . . . ?
C6 C2 C3 N2 -178.8(2) . . . . ?
C6 C2 C3 C5 1.6(4) . . . . ?
C7 N1 C1 N2 175.73(19) . . . . ?
C7 N1 C1 C8 -3.6(3) . . . . ?
C7 N1 C2 C3 -176.2(2) . . . . ?
C7 N1 C2 C6 2.5(3) . . . . ?
C8 C9 C10 C11 163.36(17) . . . . ?
C8 C9 C10 C27 45.0(2) . . . . ?
C8 C9 C10 C28 -79.2(2) . . . . ?
C9 N3 C12 C11 17.1(2) . . . . ?
C9 N3 C12 C25 -101.8(2) . . . . ?
C9 N3 C12 C26 136.56(17) . . . . ?
C9 N3 C13 C14 -112.4(2) . . . . ?
C9 N3 C13 C18 68.0(3) . . . . ?
C9 C10 C11 C12 -33.5(2) . . . . ?
C10 C11 C12 N3 11.6(2) . . . . ?
C10 C11 C12 C25 133.69(18) . . . . ?
C10 C11 C12 C26 -106.7(2) . . . . ?
C12 N3 C9 C8 -164.30(16) . . . . ?
C12 N3 C9 C10 -38.8(2) . . . . ?
C12 N3 C13 C14 95.5(2) . . . . ?
C12 N3 C13 C18 -84.1(2) . . . . ?
C13 N3 C9 C8 40.9(2) . . . . ?
C13 N3 C9 C10 166.46(17) . . . . ?
C13 N3 C12 C11 172.76(17) . . . . ?
C13 N3 C12 C25 53.8(2) . . . . ?
C13 N3 C12 C26 -67.8(2) . . . . ?
C13 C14 C15 C16 0.1(3) . . . . ?
C13 C14 C22 C23 -127.4(2) . . . . ?
C13 C14 C22 C24 110.4(2) . . . . ?
C13 C18 C19 C20 126.0(2) . . . . ?
C13 C18 C19 C21 -112.7(2) . . . . ?
C14 C13 C18 C17 -2.4(3) . . . . ?
C14 C13 C18 C19 175.66(19) . . . . ?
C14 C15 C16 C17 -1.8(3) . . . . ?
C15 C14 C22 C23 54.8(3) . . . . ?
C15 C14 C22 C24 -67.4(2) . . . . ?
C15 C16 C17 C18 1.3(3) . . . . ?
C16 C17 C18 C13 0.8(3) . . . . ?
C16 C17 C18 C19 -177.4(2) . . . . ?
C17 C18 C19 C20 -55.9(3) . . . . ?
C17 C18 C19 C21 65.4(2) . . . . ?
C18 C13 C14 C15 2.0(3) . . . . ?
C18 C13 C14 C22 -175.75(19) . . . . ?
C22 C14 C15 C16 178.0(2) . . . . ?
C27 C10 C11 C12 86.1(2) . . . . ?
C28 C10 C11 C12 -151.99(18) . . . . ?
O1 S1 C29 F1 -57.9(2) . . . . ?
O1 S1 C29 F2 63.0(2) . . . . ?
O1 S1 C29 F3 -178.1(2) . . . . ?
O2 S1 C29 F1 62.5(2) . . . . ?
O2 S1 C29 F2 -176.6(2) . . . . ?
O2 S1 C29 F3 -57.8(2) . . . . ?
O3 S1 C29 F1 -177.74(18) . . . . ?
O3 S1 C29 F2 -56.8(2) . . . . ?
O3 S1 C29 F3 62.1(2) . . . . ?

loop_
_twin_individual_id
_twin_individual_mass_fraction_refined
1 0.62(8)
2 0.38(8)
